data_2225802
loop_
_publ_author_name
'Nirmala, P. G.'
'Gowda, B. Thimme'
'Foro, Sabine'
'Fuess, Hartmut'

_publ_section_title
;
 <i>N</i>-(2,3-Dimethylphenyl)-2,4-dimethylbenzenesulfonamide
;
_journal_coeditor_code CI5070
_journal_issue 5
_journal_name_full 'Acta Crystallographica Section E'
_journal_page_first o1017
_journal_paper_doi 10.1107/S1600536810011669
_journal_volume 66
_journal_year 2010
_chemical_formula_iupac 'C16 H19 N O2 S'
_chemical_formula_moiety 'C16 H19 N O2 S'
_chemical_formula_sum 'C16 H19 N O2 S'
_chemical_formula_weight 289.38
_chemical_name_systematic
;
<i>N</i>-(2,3-Dimethylphenyl)-2,4-dimethylbenzenesulfonamide
;
_space_group_IT_number 2
_symmetry_cell_setting triclinic
_symmetry_space_group_name_Hall '-P 1'
_symmetry_space_group_name_H-M 'P -1'
_atom_sites_solution_hydrogens geom
_atom_sites_solution_primary direct
_atom_sites_solution_secondary difmap
_audit_creation_method SHELXL-97
_cell_angle_alpha 83.034(9)
_cell_angle_beta 80.100(7)
_cell_angle_gamma 81.796(9)
_cell_formula_units_Z 4
_cell_length_a 8.3643(7)
_cell_length_b 10.9750(10)
_cell_length_c 16.996(2)
_cell_measurement_reflns_used 3007
_cell_measurement_temperature 299(2)
_cell_measurement_theta_max 27.97
_cell_measurement_theta_min 2.49
_cell_volume 1513.7(3)
_computing_cell_refinement
;
CrysAlis RED (Oxford Diffraction, 2009)
;
_computing_data_collection
;
CrysAlis CCD (Oxford Diffraction, 2009)
;
_computing_data_reduction
;
CrysAlis RED (Oxford Diffraction, 2009)
;
_computing_molecular_graphics 'PLATON (Spek, 2009)'
_computing_publication_material 'SHELXL97 (Sheldrick, 2008)'
_computing_structure_refinement 'SHELXL97 (Sheldrick, 2008)'
_computing_structure_solution 'SHELXS97 (Sheldrick, 2008)'
_diffrn_ambient_temperature 299(2)
_diffrn_measured_fraction_theta_full 0.989
_diffrn_measured_fraction_theta_max 0.989
_diffrn_measurement_device_type
;
Oxford Diffraction Xcalibur diffractometer
with a Sapphire CCD detector
;
_diffrn_measurement_method
;
Rotation method data acquisition using \w and \f scans
;
_diffrn_radiation_monochromator graphite
_diffrn_radiation_source 'fine-focus sealed tube'
_diffrn_radiation_type MoK\a
_diffrn_radiation_wavelength 0.71073
_diffrn_reflns_av_R_equivalents 0.0160
_diffrn_reflns_av_sigmaI/netI 0.0275
_diffrn_reflns_limit_h_max 10
_diffrn_reflns_limit_h_min -10
_diffrn_reflns_limit_k_max 13
_diffrn_reflns_limit_k_min -13
_diffrn_reflns_limit_l_max 21
_diffrn_reflns_limit_l_min -21
_diffrn_reflns_number 11164
_diffrn_reflns_theta_full 26.37
_diffrn_reflns_theta_max 26.37
_diffrn_reflns_theta_min 2.49
_diffrn_standards_decay_% 0
_diffrn_standards_number 0
_exptl_absorpt_coefficient_mu 0.215
_exptl_absorpt_correction_T_max 0.9583
_exptl_absorpt_correction_T_min 0.9306
_exptl_absorpt_correction_type multi-scan
_exptl_absorpt_process_details
;
(CrysAlis RED; Oxford Diffraction, 2009)
;
_exptl_crystal_colour yellow
_exptl_crystal_density_diffrn 1.270
_exptl_crystal_density_method 'not measured'
_exptl_crystal_description Prism
_exptl_crystal_F_000 616
_exptl_crystal_size_max 0.34
_exptl_crystal_size_mid 0.30
_exptl_crystal_size_min 0.20
_refine_diff_density_max 0.656
_refine_diff_density_min -0.412
_refine_ls_extinction_method none
_refine_ls_goodness_of_fit_ref 1.034
_refine_ls_hydrogen_treatment mixed
_refine_ls_matrix_type full
_refine_ls_number_parameters 375
_refine_ls_number_reflns 6136
_refine_ls_number_restraints 0
_refine_ls_restrained_S_all 1.034
_refine_ls_R_factor_all 0.0850
_refine_ls_R_factor_gt 0.0579
_refine_ls_shift/su_max 0.002
_refine_ls_shift/su_mean 0.000
_refine_ls_structure_factor_coef Fsqd
_refine_ls_weighting_details 'calc w=1/[\s^2^(Fo^2^)+(0.0699P)^2^+0.9151P] where P=(Fo^2^+2Fc^2^)/3'
_refine_ls_weighting_scheme calc
_refine_ls_wR_factor_gt 0.1463
_refine_ls_wR_factor_ref 0.1613
_reflns_number_gt 4196
_reflns_number_total 6136
_reflns_threshold_expression I>2\s(I)
_cod_data_source_file ci5070.cif
_cod_data_source_block I
_cod_depositor_comments
;
The following automatic conversions were performed:
'_symmetry_cell_setting' value 'Triclinic' changed to 'triclinic'
according to '/home/saulius/struct/CIF-dictionaries/cif_core.dic'
dictionary named 'cif_core.dic' version 2.4.1 from 2010-06-29.

Automatic conversion script
Id: cif_fix_enum 1527 2010-12-29 10:47:43Z saulius 
;
_cod_database_code 2225802
_cod_database_fobs_code 2225802

loop_
_symmetry_equiv_pos_as_xyz
'x, y, z'
'-x, -y, -z'

loop_
_atom_site_type_symbol
_atom_site_label
_atom_site_fract_x
_atom_site_fract_y
_atom_site_fract_z
_atom_site_U_iso_or_equiv
_atom_site_adp_type
_atom_site_calc_flag
_atom_site_refinement_flags
_atom_site_occupancy
_atom_site_disorder_assembly
_atom_site_disorder_group
C C1 0.7579(3) 0.1917(2) 0.30498(15) 0.0439(6) Uani d . 1 . .
C C2 0.8079(3) 0.0826(2) 0.35144(17) 0.0487(6) Uani d . 1 . .
C C3 0.6896(4) 0.0046(3) 0.38031(18) 0.0559(7) Uani d . 1 . .
H H3 0.7200 -0.0685 0.4110 0.067 Uiso calc R 1 . .
C C4 0.5295(4) 0.0283(3) 0.36652(18) 0.0548(7) Uani d . 1 . .
C C5 0.4848(4) 0.1366(3) 0.32071(19) 0.0582(8) Uani d . 1 . .
H H5 0.3781 0.1550 0.3101 0.070 Uiso calc R 1 . .
C C6 0.5965(3) 0.2167(3) 0.29087(18) 0.0532(7) Uani d . 1 . .
H H6 0.5642 0.2895 0.2605 0.064 Uiso calc R 1 . .
C C7 0.9403(3) 0.3704(2) 0.40309(15) 0.0405(6) Uani d . 1 . .
C C8 1.1020(3) 0.3881(2) 0.40397(16) 0.0431(6) Uani d . 1 . .
C C9 1.1659(4) 0.3549(3) 0.47568(18) 0.0532(7) Uani d . 1 . .
C C10 1.0649(5) 0.3099(3) 0.54282(18) 0.0649(9) Uani d . 1 . .
H H10 1.1067 0.2888 0.5906 0.078 Uiso calc R 1 . .
C C11 0.9048(5) 0.2950(3) 0.54161(19) 0.0664(9) Uani d . 1 . .
H H11 0.8397 0.2652 0.5880 0.080 Uiso calc R 1 . .
C C12 0.8422(4) 0.3247(3) 0.47111(18) 0.0545(7) Uani d . 1 . .
H H12 0.7346 0.3142 0.4692 0.065 Uiso calc R 1 . .
C C13 0.9783(4) 0.0452(3) 0.3710(2) 0.0703(9) Uani d . 1 . .
H H13A 1.0148 0.1136 0.3902 0.084 Uiso calc R 1 . .
H H13B 1.0510 0.0220 0.3235 0.084 Uiso calc R 1 . .
H H13C 0.9778 -0.0236 0.4116 0.084 Uiso calc R 1 . .
C C14 0.4087(4) -0.0607(3) 0.4010(2) 0.0770(10) Uani d . 1 . .
H H14A 0.4628 -0.1313 0.4293 0.092 Uiso calc R 1 . .
H H14B 0.3640 -0.0869 0.3584 0.092 Uiso calc R 1 . .
H H14C 0.3221 -0.0206 0.4374 0.092 Uiso calc R 1 . .
C C15 1.2017(4) 0.4467(3) 0.33078(19) 0.0594(8) Uani d . 1 . .
H H15A 1.1299 0.4970 0.2980 0.071 Uiso calc R 1 . .
H H15B 1.2662 0.3833 0.3007 0.071 Uiso calc R 1 . .
H H15C 1.2725 0.4973 0.3469 0.071 Uiso calc R 1 . .
C C16 1.3387(4) 0.3701(4) 0.4809(2) 0.0815(11) Uani d . 1 . .
H H16A 1.3584 0.4534 0.4616 0.098 Uiso calc R 1 . .
H H16B 1.4123 0.3136 0.4486 0.098 Uiso calc R 1 . .
H H16C 1.3563 0.3531 0.5357 0.098 Uiso calc R 1 . .
N N1 0.8735(3) 0.4042(2) 0.32974(14) 0.0487(6) Uani d . 1 . .
H H1N 0.783(4) 0.447(3) 0.3348(18) 0.058 Uiso d . 1 . .
O O1 0.8196(3) 0.37379(19) 0.19753(12) 0.0638(6) Uani d . 1 . .
O O2 1.0524(2) 0.24770(19) 0.25134(12) 0.0596(5) Uani d . 1 . .
S S1 0.88758(9) 0.30509(6) 0.26408(4) 0.0484(2) Uani d . 1 . .
C C17 0.6666(3) 0.7822(2) 0.21219(16) 0.0459(6) Uani d . 1 . .
C C18 0.6232(3) 0.8894(2) 0.16309(18) 0.0503(7) Uani d . 1 . .
C C19 0.7455(4) 0.9638(3) 0.1334(2) 0.0621(8) Uani d . 1 . .
H H19 0.7199 1.0352 0.1002 0.075 Uiso calc R 1 . .
C C20 0.9028(4) 0.9375(3) 0.1505(2) 0.0621(8) Uani d . 1 . .
C C21 0.9409(4) 0.8305(3) 0.1997(2) 0.0644(9) Uani d . 1 . .
H H21 1.0461 0.8107 0.2122 0.077 Uiso calc R 1 . .
C C22 0.8243(4) 0.7539(3) 0.22987(18) 0.0552(7) Uani d . 1 . .
H H22 0.8512 0.6821 0.2625 0.066 Uiso calc R 1 . .
C C23 0.4896(3) 0.6176(2) 0.10779(15) 0.0403(6) Uani d . 1 . .
C C24 0.6025(3) 0.6394(2) 0.03794(16) 0.0427(6) Uani d . 1 . .
C C25 0.5393(4) 0.6793(2) -0.03382(17) 0.0523(7) Uani d . 1 . .
C C26 0.3736(4) 0.6952(3) -0.0335(2) 0.0615(8) Uani d . 1 . .
H H26 0.3337 0.7213 -0.0813 0.074 Uiso calc R 1 . .
C C27 0.2650(4) 0.6736(3) 0.0354(2) 0.0628(8) Uani d . 1 . .
H H27 0.1531 0.6862 0.0342 0.075 Uiso calc R 1 . .
C C28 0.3231(3) 0.6332(3) 0.10660(18) 0.0526(7) Uani d . 1 . .
H H28 0.2506 0.6166 0.1534 0.063 Uiso calc R 1 . .
C C29 0.4565(4) 0.9307(3) 0.1406(2) 0.0710(10) Uani d . 1 . .
H H29A 0.3803 0.9503 0.1878 0.085 Uiso calc R 1 . .
H H29B 0.4219 0.8656 0.1172 0.085 Uiso calc R 1 . .
H H29C 0.4609 1.0028 0.1026 0.085 Uiso calc R 1 . .
C C30 1.0290(5) 1.0232(4) 0.1153(3) 0.0918(12) Uani d . 1 . .
H H30A 1.0768 1.0470 0.1577 0.110 Uiso calc R 1 . .
H H30B 0.9775 1.0955 0.0875 0.110 Uiso calc R 1 . .
H H30C 1.1128 0.9813 0.0784 0.110 Uiso calc R 1 . .
C C31 0.7824(3) 0.6221(3) 0.03934(18) 0.0588(8) Uani d . 1 . .
H H31A 0.8049 0.5729 0.0878 0.071 Uiso calc R 1 . .
H H31B 0.8197 0.7014 0.0373 0.071 Uiso calc R 1 . .
H H31C 0.8382 0.5810 -0.0062 0.071 Uiso calc R 1 . .
C C32 0.6546(5) 0.7030(3) -0.11119(19) 0.0778(10) Uani d . 1 . .
H H32A 0.7213 0.6273 -0.1243 0.093 Uiso calc R 1 . .
H H32B 0.7232 0.7631 -0.1049 0.093 Uiso calc R 1 . .
H H32C 0.5925 0.7337 -0.1536 0.093 Uiso calc R 1 . .
N N2 0.5434(3) 0.5754(2) 0.18338(14) 0.0469(5) Uani d . 1 . .
H H2N 0.627(4) 0.532(3) 0.1814(18) 0.056 Uiso d . 1 . .
O O3 0.5930(3) 0.59831(19) 0.31781(12) 0.0651(6) Uani d . 1 . .
O O4 0.3674(2) 0.73252(18) 0.26308(12) 0.0575(5) Uani d . 1 . .
S S2 0.53042(9) 0.67152(6) 0.25099(4) 0.0487(2) Uani d . 1 . .

loop_
_atom_site_aniso_label
_atom_site_aniso_U_11
_atom_site_aniso_U_22
_atom_site_aniso_U_33
_atom_site_aniso_U_12
_atom_site_aniso_U_13
_atom_site_aniso_U_23
C1 0.0468(15) 0.0455(14) 0.0409(15) 0.0010(11) -0.0121(11) -0.0104(12)
C2 0.0506(16) 0.0447(14) 0.0516(16) 0.0046(12) -0.0169(13) -0.0076(12)
C3 0.0653(19) 0.0428(15) 0.0594(19) -0.0036(13) -0.0149(15) -0.0011(13)
C4 0.0581(18) 0.0546(16) 0.0546(18) -0.0077(14) -0.0093(14) -0.0154(14)
C5 0.0461(16) 0.0651(18) 0.066(2) -0.0035(14) -0.0159(14) -0.0128(16)
C6 0.0520(16) 0.0534(16) 0.0555(18) 0.0040(13) -0.0212(13) -0.0045(13)
C7 0.0483(15) 0.0314(12) 0.0427(14) -0.0057(10) -0.0086(11) -0.0037(10)
C8 0.0499(15) 0.0370(13) 0.0423(15) -0.0060(11) -0.0057(11) -0.0051(11)
C9 0.0568(17) 0.0502(15) 0.0555(18) 0.0025(13) -0.0174(14) -0.0156(14)
C10 0.100(3) 0.0516(17) 0.0416(17) 0.0086(17) -0.0207(17) -0.0049(14)
C11 0.096(3) 0.0519(17) 0.0432(18) -0.0120(17) 0.0093(16) 0.0029(14)
C12 0.0590(18) 0.0488(15) 0.0526(18) -0.0138(13) 0.0055(13) -0.0047(13)
C13 0.061(2) 0.0565(18) 0.094(3) 0.0012(15) -0.0319(18) 0.0124(17)
C14 0.073(2) 0.077(2) 0.086(3) -0.0253(18) -0.0081(19) -0.010(2)
C15 0.0515(17) 0.0656(18) 0.0616(19) -0.0195(14) -0.0001(14) -0.0060(15)
C16 0.065(2) 0.099(3) 0.089(3) 0.0086(19) -0.0332(19) -0.036(2)
N1 0.0485(13) 0.0439(12) 0.0538(14) 0.0008(10) -0.0144(11) -0.0041(11)
O1 0.0778(14) 0.0661(13) 0.0476(12) -0.0039(11) -0.0223(10) 0.0064(10)
O2 0.0529(12) 0.0671(13) 0.0570(13) -0.0047(10) -0.0030(9) -0.0103(10)
S1 0.0531(4) 0.0499(4) 0.0421(4) -0.0027(3) -0.0118(3) -0.0021(3)
C17 0.0507(16) 0.0436(14) 0.0448(15) -0.0017(12) -0.0113(12) -0.0093(12)
C18 0.0495(16) 0.0418(14) 0.0612(18) -0.0015(12) -0.0141(13) -0.0090(13)
C19 0.064(2) 0.0461(16) 0.078(2) -0.0048(14) -0.0169(16) -0.0052(15)
C20 0.0514(18) 0.0637(19) 0.075(2) -0.0111(14) -0.0056(15) -0.0245(17)
C21 0.0495(17) 0.074(2) 0.075(2) 0.0061(15) -0.0213(16) -0.0271(18)
C22 0.0545(17) 0.0564(17) 0.0567(18) 0.0027(14) -0.0185(14) -0.0110(14)
C23 0.0491(15) 0.0332(12) 0.0379(14) -0.0036(10) -0.0058(11) -0.0042(10)
C24 0.0499(15) 0.0365(12) 0.0429(15) -0.0088(11) -0.0066(11) -0.0058(11)
C25 0.073(2) 0.0433(14) 0.0434(16) -0.0117(13) -0.0124(14) -0.0041(12)
C26 0.080(2) 0.0523(17) 0.058(2) -0.0022(15) -0.0328(17) -0.0041(14)
C27 0.0535(18) 0.0624(19) 0.079(2) -0.0035(14) -0.0242(17) -0.0161(17)
C28 0.0459(16) 0.0538(16) 0.0580(18) -0.0101(12) -0.0029(13) -0.0086(14)
C29 0.0588(19) 0.0538(18) 0.100(3) -0.0028(15) -0.0298(18) 0.0126(18)
C30 0.067(2) 0.090(3) 0.124(4) -0.025(2) -0.008(2) -0.024(2)
C31 0.0499(17) 0.0703(19) 0.0556(18) -0.0144(14) 0.0005(13) -0.0076(15)
C32 0.109(3) 0.077(2) 0.0454(19) -0.022(2) -0.0035(18) 0.0044(17)
N2 0.0525(14) 0.0437(12) 0.0413(13) -0.0003(10) -0.0061(11) -0.0001(10)
O3 0.0854(15) 0.0675(13) 0.0381(11) 0.0013(11) -0.0128(10) 0.0030(10)
O4 0.0536(12) 0.0617(12) 0.0523(12) -0.0006(9) 0.0027(9) -0.0089(10)
S2 0.0574(4) 0.0501(4) 0.0362(4) -0.0020(3) -0.0062(3) -0.0025(3)

loop_
_atom_type_symbol
_atom_type_description
_atom_type_scat_dispersion_real
_atom_type_scat_dispersion_imag
_atom_type_scat_source
C C 0.0033 0.0016 'International Tables Vol C Tables 4.2.6.8 and 6.1.1.4'
H H 0.0000 0.0000 'International Tables Vol C Tables 4.2.6.8 and 6.1.1.4'
N N 0.0061 0.0033 'International Tables Vol C Tables 4.2.6.8 and 6.1.1.4'
O O 0.0106 0.0060 'International Tables Vol C Tables 4.2.6.8 and 6.1.1.4'
S S 0.1246 0.1234 'International Tables Vol C Tables 4.2.6.8 and 6.1.1.4'

loop_
_geom_angle_atom_site_label_1
_geom_angle_atom_site_label_2
_geom_angle_atom_site_label_3
_geom_angle_site_symmetry_1
_geom_angle_site_symmetry_3
_geom_angle
_geom_angle_publ_flag
C6 C1 C2 . . 119.8(3) ?
C6 C1 S1 . . 116.4(2) ?
C2 C1 S1 . . 123.8(2) ?
C3 C2 C1 . . 116.4(2) ?
C3 C2 C13 . . 118.8(3) ?
C1 C2 C13 . . 124.8(3) ?
C4 C3 C2 . . 124.3(3) ?
C4 C3 H3 . . 117.9 ?
C2 C3 H3 . . 117.9 ?
C5 C4 C3 . . 117.7(3) ?
C5 C4 C14 . . 121.5(3) ?
C3 C4 C14 . . 120.8(3) ?
C6 C5 C4 . . 120.3(3) ?
C6 C5 H5 . . 119.8 ?
C4 C5 H5 . . 119.8 ?
C5 C6 C1 . . 121.5(3) ?
C5 C6 H6 . . 119.3 ?
C1 C6 H6 . . 119.3 ?
C12 C7 C8 . . 121.8(3) ?
C12 C7 N1 . . 119.5(2) ?
C8 C7 N1 . . 118.7(2) ?
C7 C8 C9 . . 118.3(2) ?
C7 C8 C15 . . 120.5(2) ?
C9 C8 C15 . . 121.1(3) ?
C10 C9 C8 . . 118.7(3) ?
C10 C9 C16 . . 120.1(3) ?
C8 C9 C16 . . 121.2(3) ?
C11 C10 C9 . . 122.5(3) ?
C11 C10 H10 . . 118.8 ?
C9 C10 H10 . . 118.8 ?
C12 C11 C10 . . 119.2(3) ?
C12 C11 H11 . . 120.4 ?
C10 C11 H11 . . 120.4 ?
C11 C12 C7 . . 119.5(3) ?
C11 C12 H12 . . 120.2 ?
C7 C12 H12 . . 120.2 ?
C2 C13 H13A . . 109.5 ?
C2 C13 H13B . . 109.5 ?
H13A C13 H13B . . 109.5 ?
C2 C13 H13C . . 109.5 ?
H13A C13 H13C . . 109.5 ?
H13B C13 H13C . . 109.5 ?
C4 C14 H14A . . 109.5 ?
C4 C14 H14B . . 109.5 ?
H14A C14 H14B . . 109.5 ?
C4 C14 H14C . . 109.5 ?
H14A C14 H14C . . 109.5 ?
H14B C14 H14C . . 109.5 ?
C8 C15 H15A . . 109.5 ?
C8 C15 H15B . . 109.5 ?
H15A C15 H15B . . 109.5 ?
C8 C15 H15C . . 109.5 ?
H15A C15 H15C . . 109.5 ?
H15B C15 H15C . . 109.5 ?
C9 C16 H16A . . 109.5 ?
C9 C16 H16B . . 109.5 ?
H16A C16 H16B . . 109.5 ?
C9 C16 H16C . . 109.5 ?
H16A C16 H16C . . 109.5 ?
H16B C16 H16C . . 109.5 ?
C7 N1 S1 . . 121.05(17) ?
C7 N1 H1N . . 115(2) ?
S1 N1 H1N . . 112(2) ?
O2 S1 O1 . . 119.10(13) ?
O2 S1 N1 . . 107.81(12) ?
O1 S1 N1 . . 105.08(12) ?
O2 S1 C1 . . 109.11(12) ?
O1 S1 C1 . . 107.12(13) ?
N1 S1 C1 . . 108.16(12) ?
C22 C17 C18 . . 120.8(3) ?
C22 C17 S2 . . 116.1(2) ?
C18 C17 S2 . . 123.0(2) ?
C19 C18 C17 . . 116.6(3) ?
C19 C18 C29 . . 117.8(3) ?
C17 C18 C29 . . 125.7(3) ?
C20 C19 C18 . . 123.6(3) ?
C20 C19 H19 . . 118.2 ?
C18 C19 H19 . . 118.2 ?
C19 C20 C21 . . 118.1(3) ?
C19 C20 C30 . . 120.2(3) ?
C21 C20 C30 . . 121.7(3) ?
C22 C21 C20 . . 120.3(3) ?
C22 C21 H21 . . 119.8 ?
C20 C21 H21 . . 119.8 ?
C21 C22 C17 . . 120.7(3) ?
C21 C22 H22 . . 119.7 ?
C17 C22 H22 . . 119.7 ?
C28 C23 C24 . . 121.7(2) ?
C28 C23 N2 . . 117.3(2) ?
C24 C23 N2 . . 120.9(2) ?
C23 C24 C25 . . 117.3(2) ?
C23 C24 C31 . . 121.6(2) ?
C25 C24 C31 . . 121.1(3) ?
C26 C25 C24 . . 120.0(3) ?
C26 C25 C32 . . 120.1(3) ?
C24 C25 C32 . . 119.8(3) ?
C25 C26 C27 . . 121.9(3) ?
C25 C26 H26 . . 119.1 ?
C27 C26 H26 . . 119.1 ?
C26 C27 C28 . . 119.5(3) ?
C26 C27 H27 . . 120.2 ?
C28 C27 H27 . . 120.2 ?
C27 C28 C23 . . 119.6(3) ?
C27 C28 H28 . . 120.2 ?
C23 C28 H28 . . 120.2 ?
C18 C29 H29A . . 109.5 ?
C18 C29 H29B . . 109.5 ?
H29A C29 H29B . . 109.5 ?
C18 C29 H29C . . 109.5 ?
H29A C29 H29C . . 109.5 ?
H29B C29 H29C . . 109.5 ?
C20 C30 H30A . . 109.5 ?
C20 C30 H30B . . 109.5 ?
H30A C30 H30B . . 109.5 ?
C20 C30 H30C . . 109.5 ?
H30A C30 H30C . . 109.5 ?
H30B C30 H30C . . 109.5 ?
C24 C31 H31A . . 109.5 ?
C24 C31 H31B . . 109.5 ?
H31A C31 H31B . . 109.5 ?
C24 C31 H31C . . 109.5 ?
H31A C31 H31C . . 109.5 ?
H31B C31 H31C . . 109.5 ?
C25 C32 H32A . . 109.5 ?
C25 C32 H32B . . 109.5 ?
H32A C32 H32B . . 109.5 ?
C25 C32 H32C . . 109.5 ?
H32A C32 H32C . . 109.5 ?
H32B C32 H32C . . 109.5 ?
C23 N2 S2 . . 120.16(17) ?
C23 N2 H2N . . 116(2) ?
S2 N2 H2N . . 110(2) ?
O4 S2 O3 . . 118.80(13) ?
O4 S2 N2 . . 108.11(12) ?
O3 S2 N2 . . 104.97(12) ?
O4 S2 C17 . . 109.21(12) ?
O3 S2 C17 . . 107.64(13) ?
N2 S2 C17 . . 107.58(12) ?

loop_
_geom_bond_atom_site_label_1
_geom_bond_atom_site_label_2
_geom_bond_site_symmetry_2
_geom_bond_distance
_geom_bond_publ_flag
C1 C6 . 1.395(4) ?
C1 C2 . 1.405(4) ?
C1 S1 . 1.768(3) ?
C2 C3 . 1.387(4) ?
C2 C13 . 1.508(4) ?
C3 C4 . 1.382(4) ?
C3 H3 . 0.93 ?
C4 C5 . 1.381(4) ?
C4 C14 . 1.502(4) ?
C5 C6 . 1.366(4) ?
C5 H5 . 0.93 ?
C6 H6 . 0.93 ?
C7 C12 . 1.383(4) ?
C7 C8 . 1.397(3) ?
C7 N1 . 1.440(3) ?
C8 C9 . 1.402(4) ?
C8 C15 . 1.503(4) ?
C9 C10 . 1.382(4) ?
C9 C16 . 1.497(4) ?
C10 C11 . 1.376(5) ?
C10 H10 . 0.93 ?
C11 C12 . 1.374(4) ?
C11 H11 . 0.93 ?
C12 H12 . 0.93 ?
C13 H13A . 0.96 ?
C13 H13B . 0.96 ?
C13 H13C . 0.96 ?
C14 H14A . 0.96 ?
C14 H14B . 0.96 ?
C14 H14C . 0.96 ?
C15 H15A . 0.96 ?
C15 H15B . 0.96 ?
C15 H15C . 0.96 ?
C16 H16A . 0.96 ?
C16 H16B . 0.96 ?
C16 H16C . 0.96 ?
N1 S1 . 1.630(2) ?
N1 H1N . 0.83(3) ?
O1 S1 . 1.436(2) ?
O2 S1 . 1.424(2) ?
C17 C22 . 1.386(4) ?
C17 C18 . 1.399(4) ?
C17 S2 . 1.775(3) ?
C18 C19 . 1.389(4) ?
C18 C29 . 1.501(4) ?
C19 C20 . 1.379(4) ?
C19 H19 . 0.93 ?
C20 C21 . 1.388(4) ?
C20 C30 . 1.512(5) ?
C21 C22 . 1.371(4) ?
C21 H21 . 0.93 ?
C22 H22 . 0.93 ?
C23 C28 . 1.382(4) ?
C23 C24 . 1.403(4) ?
C23 N2 . 1.437(3) ?
C24 C25 . 1.409(4) ?
C24 C31 . 1.493(4) ?
C25 C26 . 1.372(4) ?
C25 C32 . 1.509(4) ?
C26 C27 . 1.371(5) ?
C26 H26 . 0.93 ?
C27 C28 . 1.381(4) ?
C27 H27 . 0.93 ?
C28 H28 . 0.93 ?
C29 H29A . 0.96 ?
C29 H29B . 0.96 ?
C29 H29C . 0.96 ?
C30 H30A . 0.96 ?
C30 H30B . 0.96 ?
C30 H30C . 0.96 ?
C31 H31A . 0.96 ?
C31 H31B . 0.96 ?
C31 H31C . 0.96 ?
C32 H32A . 0.96 ?
C32 H32B . 0.96 ?
C32 H32C . 0.96 ?
N2 S2 . 1.632(2) ?
N2 H2N . 0.79(3) ?
O3 S2 . 1.439(2) ?
O4 S2 . 1.423(2) ?

loop_
_geom_hbond_atom_site_label_D
_geom_hbond_atom_site_label_H
_geom_hbond_atom_site_label_A
_geom_hbond_site_symmetry_A
_geom_hbond_distance_DH
_geom_hbond_distance_HA
_geom_hbond_distance_DA
_geom_hbond_angle_DHA
N1 H1N O3 . 0.83(3) 2.15(3) 2.952(3) 161(3)
N2 H2N O1 . 0.79(3) 2.22(3) 2.982(3) 164(3)

loop_
_geom_torsion_atom_site_label_1
_geom_torsion_atom_site_label_2
_geom_torsion_atom_site_label_3
_geom_torsion_atom_site_label_4
_geom_torsion_site_symmetry_1
_geom_torsion_site_symmetry_2
_geom_torsion_site_symmetry_3
_geom_torsion_site_symmetry_4
_geom_torsion
_geom_torsion_publ_flag
C6 C1 C2 C3 . . . . 0.5(4) ?
S1 C1 C2 C3 . . . . 178.7(2) ?
C6 C1 C2 C13 . . . . -179.9(3) ?
S1 C1 C2 C13 . . . . -1.8(4) ?
C1 C2 C3 C4 . . . . -0.4(4) ?
C13 C2 C3 C4 . . . . -180.0(3) ?
C2 C3 C4 C5 . . . . 0.3(4) ?
C2 C3 C4 C14 . . . . -179.2(3) ?
C3 C4 C5 C6 . . . . -0.3(4) ?
C14 C4 C5 C6 . . . . 179.2(3) ?
C4 C5 C6 C1 . . . . 0.5(4) ?
C2 C1 C6 C5 . . . . -0.6(4) ?
S1 C1 C6 C5 . . . . -178.9(2) ?
C12 C7 C8 C9 . . . . 1.9(4) ?
N1 C7 C8 C9 . . . . 180.0(2) ?
C12 C7 C8 C15 . . . . -175.4(2) ?
N1 C7 C8 C15 . . . . 2.7(4) ?
C7 C8 C9 C10 . . . . -2.0(4) ?
C15 C8 C9 C10 . . . . 175.2(3) ?
C7 C8 C9 C16 . . . . 179.4(3) ?
C15 C8 C9 C16 . . . . -3.4(4) ?
C8 C9 C10 C11 . . . . 0.9(4) ?
C16 C9 C10 C11 . . . . 179.4(3) ?
C9 C10 C11 C12 . . . . 0.6(5) ?
C10 C11 C12 C7 . . . . -0.8(4) ?
C8 C7 C12 C11 . . . . -0.4(4) ?
N1 C7 C12 C11 . . . . -178.5(2) ?
C12 C7 N1 S1 . . . . -91.8(3) ?
C8 C7 N1 S1 . . . . 90.0(3) ?
C7 N1 S1 O2 . . . . -47.8(2) ?
C7 N1 S1 O1 . . . . -175.8(2) ?
C7 N1 S1 C1 . . . . 70.1(2) ?
C6 C1 S1 O2 . . . . -154.2(2) ?
C2 C1 S1 O2 . . . . 27.5(3) ?
C6 C1 S1 O1 . . . . -24.0(2) ?
C2 C1 S1 O1 . . . . 157.7(2) ?
C6 C1 S1 N1 . . . . 88.8(2) ?
C2 C1 S1 N1 . . . . -89.5(2) ?
C22 C17 C18 C19 . . . . 0.3(4) ?
S2 C17 C18 C19 . . . . -176.3(2) ?
C22 C17 C18 C29 . . . . -179.1(3) ?
S2 C17 C18 C29 . . . . 4.2(4) ?
C17 C18 C19 C20 . . . . -0.6(5) ?
C29 C18 C19 C20 . . . . 178.9(3) ?
C18 C19 C20 C21 . . . . 0.3(5) ?
C18 C19 C20 C30 . . . . 179.7(3) ?
C19 C20 C21 C22 . . . . 0.1(5) ?
C30 C20 C21 C22 . . . . -179.2(3) ?
C20 C21 C22 C17 . . . . -0.4(5) ?
C18 C17 C22 C21 . . . . 0.1(4) ?
S2 C17 C22 C21 . . . . 177.0(2) ?
C28 C23 C24 C25 . . . . 0.6(4) ?
N2 C23 C24 C25 . . . . 179.3(2) ?
C28 C23 C24 C31 . . . . -179.8(2) ?
N2 C23 C24 C31 . . . . -1.2(4) ?
C23 C24 C25 C26 . . . . -0.1(4) ?
C31 C24 C25 C26 . . . . -179.6(3) ?
C23 C24 C25 C32 . . . . -179.3(3) ?
C31 C24 C25 C32 . . . . 1.1(4) ?
C24 C25 C26 C27 . . . . 0.2(4) ?
C32 C25 C26 C27 . . . . 179.5(3) ?
C25 C26 C27 C28 . . . . -0.9(5) ?
C26 C27 C28 C23 . . . . 1.4(4) ?
C24 C23 C28 C27 . . . . -1.3(4) ?
N2 C23 C28 C27 . . . . 180.0(2) ?
C28 C23 N2 S2 . . . . -77.9(3) ?
C24 C23 N2 S2 . . . . 103.4(2) ?
C23 N2 S2 O4 . . . . 51.8(2) ?
C23 N2 S2 O3 . . . . 179.5(2) ?
C23 N2 S2 C17 . . . . -66.0(2) ?
C22 C17 S2 O4 . . . . 152.1(2) ?
C18 C17 S2 O4 . . . . -31.1(3) ?
C22 C17 S2 O3 . . . . 21.9(2) ?
C18 C17 S2 O3 . . . . -161.3(2) ?
C22 C17 S2 N2 . . . . -90.8(2) ?
C18 C17 S2 N2 . . . . 86.0(2) ?
